data_7022784
loop_
_publ_author_name
'Barreiro, Elena'
'Casas, Jos\'e S'
'Couce, Mar\'ia D'
'Laguna, Antonio'
'L\'opez-de-Luzuriaga, Jos\'e M'
'Monge, Miguel'
'S\'anchez, Agustin'
'Sordo, Jos\'e'
'V\'azquez L\'opez, Ezequiel M'

_publ_section_title
;
 A novel hexanuclear silver(I) cluster containing a regular Ag6 ring with
 short Ag-Ag distances and an argentophilic interaction.
;
_journal_issue 16
_journal_name_full 'Dalton transactions (Cambridge, England : 2003)'
_journal_page_first 5916
_journal_page_last 5923
_journal_paper_doi 10.1039/c3dt33003f
_journal_volume 42
_journal_year 2013
_chemical_formula_sum 'C96 H144 Ag6 N6 O18 S6'
_chemical_formula_weight 2509.75
_chemical_name_systematic
;
?
;
_space_group_IT_number 148
_symmetry_cell_setting trigonal
_symmetry_space_group_name_Hall '-R 3'
_symmetry_space_group_name_H-M 'R -3 :H'
_atom_sites_solution_hydrogens geom
_atom_sites_solution_primary direct
_atom_sites_solution_secondary difmap
_audit_creation_method SHELXL-97
_cell_angle_alpha 90.00
_cell_angle_beta 90.00
_cell_angle_gamma 120.00
_cell_formula_units_Z 3
_cell_length_a 15.313(2)
_cell_length_b 15.313(2)
_cell_length_c 43.690(10)
_cell_measurement_temperature 293(2)
_cell_volume 8872(3)
_computing_cell_refinement 'Bruker SMART'
_computing_data_collection 'Bruker SMART'
_computing_data_reduction 'Bruker SHELXTL'
_computing_molecular_graphics 'Bruker SHELXTL'
_computing_publication_material 'Bruker SHELXTL'
_computing_structure_refinement 'SHELXL-97 (Sheldrick, 1997)'
_computing_structure_solution 'SHELXS-97 (Sheldrick, 1990)'
_diffrn_ambient_temperature 293(2)
_diffrn_measured_fraction_theta_full 0.990
_diffrn_measured_fraction_theta_max 0.990
_diffrn_measurement_device_type 'CCD area detector'
_diffrn_measurement_method 'phi and omega scans'
_diffrn_radiation_monochromator graphite
_diffrn_radiation_source 'fine-focus sealed tube'
_diffrn_radiation_type MoK\a
_diffrn_radiation_wavelength 0.71073
_diffrn_reflns_av_R_equivalents 0.1158
_diffrn_reflns_av_sigmaI/netI 0.1575
_diffrn_reflns_limit_h_max 20
_diffrn_reflns_limit_h_min -13
_diffrn_reflns_limit_k_max 17
_diffrn_reflns_limit_k_min -20
_diffrn_reflns_limit_l_max 57
_diffrn_reflns_limit_l_min -52
_diffrn_reflns_number 19621
_diffrn_reflns_theta_full 28.07
_diffrn_reflns_theta_max 28.07
_diffrn_reflns_theta_min 1.40
_exptl_absorpt_coefficient_mu 1.138
_exptl_absorpt_correction_T_max 0.787
_exptl_absorpt_correction_T_min 0.689
_exptl_absorpt_correction_type multi-scan
_exptl_absorpt_process_details 'SADABS, Bruker'
_exptl_crystal_colour 'pale brown'
_exptl_crystal_density_diffrn 1.409
_exptl_crystal_density_method 'not measured'
_exptl_crystal_description prism
_exptl_crystal_F_000 3852
_exptl_crystal_size_max 0.37
_exptl_crystal_size_mid 0.28
_exptl_crystal_size_min 0.21
_refine_diff_density_max 0.797
_refine_diff_density_min -0.425
_refine_diff_density_rms 0.077
_refine_ls_extinction_method none
_refine_ls_goodness_of_fit_ref 0.743
_refine_ls_hydrogen_treatment mixed
_refine_ls_matrix_type full
_refine_ls_number_parameters 203
_refine_ls_number_reflns 4765
_refine_ls_number_restraints 0
_refine_ls_restrained_S_all 0.743
_refine_ls_R_factor_all 0.1754
_refine_ls_R_factor_gt 0.0519
_refine_ls_shift/su_max 0.000
_refine_ls_shift/su_mean 0.000
_refine_ls_structure_factor_coef Fsqd
_refine_ls_weighting_details 'calc w=1/[\s^2^(Fo^2^)+(0.0479P)^2^+0.0000P] where P=(Fo^2^+2Fc^2^)/3'
_refine_ls_weighting_scheme calc
_refine_ls_wR_factor_gt 0.0988
_refine_ls_wR_factor_ref 0.1202
_reflns_number_total 4765_reflns_number_gt
_reflns_threshold_expression >2sigma(I)
_cod_data_source_file c3dt33003f.txt
_cod_data_source_block 2
_cod_depositor_comments
;
The following automatic conversions were performed:

'_symmetry_cell_setting' value 'Trigonal' changed to 'trigonal'
according to /home/saulius/struct/CIF-dictionaries/cif_core.dic
dictionary named 'cif_core.dic' version 2.4.2 from 2011-04-26.

Automatic conversion script
Id: cif_fix_values 1891 2012-01-12 08:04:46Z andrius 
;
_cod_original_cell_volume 8873(3)
_cod_original_sg_symbol_H-M R-3
_cod_database_code 7022784

loop_
_symmetry_equiv_pos_as_xyz
'x, y, z'
'-y, x-y, z'
'-x+y, -x, z'
'x+2/3, y+1/3, z+1/3'
'-y+2/3, x-y+1/3, z+1/3'
'-x+y+2/3, -x+1/3, z+1/3'
'x+1/3, y+2/3, z+2/3'
'-y+1/3, x-y+2/3, z+2/3'
'-x+y+1/3, -x+2/3, z+2/3'
'-x, -y, -z'
'y, -x+y, -z'
'x-y, x, -z'
'-x+2/3, -y+1/3, -z+1/3'
'y+2/3, -x+y+1/3, -z+1/3'
'x-y+2/3, x+1/3, -z+1/3'
'-x+1/3, -y+2/3, -z+2/3'
'y+1/3, -x+y+2/3, -z+2/3'
'x-y+1/3, x+2/3, -z+2/3'

loop_
_atom_site_label
_atom_site_type_symbol
_atom_site_fract_x
_atom_site_fract_y
_atom_site_fract_z
_atom_site_U_iso_or_equiv
_atom_site_adp_type
_atom_site_occupancy
_atom_site_symmetry_multiplicity
_atom_site_calc_flag
_atom_site_refinement_flags
Ag1 Ag 0.14067(3) 0.20635(4) 0.002336(11) 0.0795(2) Uani 1 1 d .
S1 S 0.17234(10) 0.14042(10) -0.04558(3) 0.0660(4) Uani 1 1 d .
O1 O 0.3126(3) 0.3304(3) -0.01010(11) 0.1025(15) Uani 1 1 d .
N1 N 0.5939(3) 0.5789(3) -0.04291(9) 0.0580(11) Uani 1 1 d .
H1A H 0.5404 0.5165 -0.0406 0.070 Uiso 1 1 calc R
H1B H 0.6140 0.6044 -0.0240 0.070 Uiso 1 1 calc R
C1 C 0.3495(5) 0.3281(5) -0.03495(16) 0.0689(16) Uani 1 1 d .
O2 O 0.4354(4) 0.3912(3) -0.04264(11) 0.1092(16) Uani 1 1 d .
C2 C 0.2852(4) 0.2453(3) -0.05833(14) 0.0571(14) Uani 1 1 d .
O3 O 0.2032(10) 0.0503(11) -0.19827(18) 0.287(6) Uani 1 1 d .
C3 C 0.3166(4) 0.2582(4) -0.08723(15) 0.0740(16) Uani 1 1 d .
H3 H 0.3755 0.3194 -0.0905 0.089 Uiso 1 1 calc R
C4 C 0.2795(5) 0.1984(6) -0.11460(14) 0.0868(19) Uani 1 1 d .
C5 C 0.2021(6) 0.1021(7) -0.11656(15) 0.102(2) Uani 1 1 d .
H5 H 0.1657 0.0701 -0.0990 0.122 Uiso 1 1 calc R
C6 C 0.1760(7) 0.0506(7) -0.1441(2) 0.148(3) Uani 1 1 d .
H6 H 0.1236 -0.0159 -0.1449 0.178 Uiso 1 1 calc R
C7 C 0.2267(12) 0.0971(13) -0.1698(3) 0.181(5) Uani 1 1 d .
C8 C 0.3058(12) 0.1907(14) -0.1676(3) 0.236(7) Uani 1 1 d .
H8 H 0.3442 0.2215 -0.1849 0.283 Uiso 1 1 calc R
C9 C 0.3308(7) 0.2407(8) -0.1412(2) 0.158(4) Uani 1 1 d .
H9 H 0.3849 0.3064 -0.1408 0.189 Uiso 1 1 calc R
C10 C 0.1397(16) -0.0453(15) -0.2017(4) 0.383(15) Uani 1 1 d .
H10A H 0.1353 -0.0628 -0.2229 0.574 Uiso 1 1 calc R
H10B H 0.0745 -0.0601 -0.1944 0.574 Uiso 1 1 calc R
H10C H 0.1623 -0.0836 -0.1901 0.574 Uiso 1 1 calc R
C21 C 0.5583(5) 0.6408(5) -0.05854(16) 0.092(2) Uani 1 1 d .
H21 H 0.5362 0.6139 -0.0792 0.110 Uiso 1 1 calc R
C22 C 0.6447(5) 0.7510(5) -0.0613(2) 0.153(4) Uani 1 1 d .
H22A H 0.6728 0.7759 -0.0414 0.230 Uiso 1 1 calc R
H22B H 0.6188 0.7917 -0.0696 0.230 Uiso 1 1 calc R
H22C H 0.6961 0.7541 -0.0746 0.230 Uiso 1 1 calc R
C23 C 0.4687(6) 0.6313(6) -0.0412(2) 0.140(3) Uani 1 1 d .
H23A H 0.4118 0.5650 -0.0442 0.210 Uiso 1 1 calc R
H23B H 0.4527 0.6807 -0.0486 0.210 Uiso 1 1 calc R
H23C H 0.4846 0.6422 -0.0198 0.210 Uiso 1 1 calc R
C24 C 0.6765(4) 0.5682(5) -0.05691(15) 0.0817(18) Uani 1 1 d .
H24 H 0.7370 0.6349 -0.0583 0.098 Uiso 1 1 calc R
C25 C 0.6982(5) 0.5021(5) -0.03614(18) 0.113(2) Uani 1 1 d .
H25A H 0.7123 0.5299 -0.0159 0.170 Uiso 1 1 calc R
H25B H 0.7555 0.4992 -0.0438 0.170 Uiso 1 1 calc R
H25C H 0.6406 0.4354 -0.0356 0.170 Uiso 1 1 calc R
C26 C 0.6471(5) 0.5227(7) -0.08908(18) 0.148(3) Uani 1 1 d .
H26A H 0.5884 0.4569 -0.0878 0.222 Uiso 1 1 calc R
H26B H 0.7018 0.5175 -0.0978 0.222 Uiso 1 1 calc R
H26C H 0.6327 0.5653 -0.1017 0.222 Uiso 1 1 calc R

loop_
_atom_site_aniso_label
_atom_site_aniso_U_11
_atom_site_aniso_U_22
_atom_site_aniso_U_33
_atom_site_aniso_U_23
_atom_site_aniso_U_13
_atom_site_aniso_U_12
Ag1 0.0778(4) 0.1068(4) 0.0748(3) -0.0094(3) -0.0042(3) 0.0617(3)
S1 0.0581(9) 0.0608(9) 0.0573(9) -0.0096(7) -0.0073(7) 0.0133(8)
O1 0.063(3) 0.107(3) 0.101(4) -0.048(3) -0.018(3) 0.015(2)
N1 0.052(3) 0.055(3) 0.056(3) -0.004(2) -0.011(2) 0.019(2)
C1 0.061(4) 0.065(4) 0.080(5) -0.009(4) -0.012(4) 0.030(4)
O2 0.077(3) 0.062(3) 0.138(4) -0.011(3) 0.002(3) -0.003(3)
C2 0.054(3) 0.045(3) 0.077(4) -0.004(3) -0.012(3) 0.027(3)
O3 0.352(14) 0.411(17) 0.086(6) -0.085(9) -0.008(7) 0.183(13)
C3 0.068(4) 0.074(4) 0.071(5) 0.017(4) 0.007(4) 0.029(3)
C4 0.088(5) 0.115(6) 0.049(5) -0.001(4) -0.003(4) 0.045(5)
C5 0.116(6) 0.127(6) 0.059(5) -0.020(4) -0.010(4) 0.058(5)
C6 0.153(8) 0.172(8) 0.102(7) -0.065(7) -0.025(6) 0.067(7)
C7 0.202(13) 0.275(16) 0.062(7) -0.050(10) -0.009(9) 0.118(11)
C8 0.247(17) 0.306(19) 0.074(9) 0.007(11) 0.029(10) 0.078(13)
C9 0.172(9) 0.193(9) 0.059(6) 0.011(6) 0.017(6) 0.054(7)
C10 0.43(3) 0.40(3) 0.24(2) -0.21(2) -0.041(19) 0.14(3)
C21 0.089(5) 0.080(5) 0.100(5) 0.004(4) -0.030(4) 0.039(4)
C22 0.121(6) 0.074(5) 0.217(10) 0.041(6) -0.060(6) 0.014(5)
C23 0.120(6) 0.130(7) 0.204(9) -0.020(6) -0.013(7) 0.087(6)
C24 0.043(3) 0.087(4) 0.095(5) -0.014(4) 0.013(3) 0.017(3)
C25 0.092(5) 0.100(5) 0.173(8) -0.009(5) -0.011(5) 0.067(4)
C26 0.118(6) 0.208(9) 0.109(7) -0.063(6) -0.001(5) 0.074(6)

loop_
_atom_type_symbol
_atom_type_description
_atom_type_scat_dispersion_real
_atom_type_scat_dispersion_imag
_atom_type_scat_source
C C 0.0033 0.0016 'International Tables Vol C Tables 4.2.6.8 and 6.1.1.4'
H H 0.0000 0.0000 'International Tables Vol C Tables 4.2.6.8 and 6.1.1.4'
N N 0.0061 0.0033 'International Tables Vol C Tables 4.2.6.8 and 6.1.1.4'
O O 0.0106 0.0060 'International Tables Vol C Tables 4.2.6.8 and 6.1.1.4'
S S 0.1246 0.1234 'International Tables Vol C Tables 4.2.6.8 and 6.1.1.4'
Ag Ag -0.8971 1.1015 'International Tables Vol C Tables 4.2.6.8 and 6.1.1.4'

loop_
_geom_angle_atom_site_label_1
_geom_angle_atom_site_label_2
_geom_angle_atom_site_label_3
_geom_angle
_geom_angle_site_symmetry_1
_geom_angle_site_symmetry_3
S1 Ag1 O1 135.55(12) 12 .
S1 Ag1 S1 146.56(6) 12 .
O1 Ag1 S1 76.80(11) . .
S1 Ag1 Ag1 56.19(4) 12 12
O1 Ag1 Ag1 148.83(12) . 12
S1 Ag1 Ag1 101.98(4) . 12
S1 Ag1 Ag1 111.57(4) 12 11
O1 Ag1 Ag1 85.36(12) . 11
S1 Ag1 Ag1 53.58(4) . 11
Ag1 Ag1 Ag1 119.475(5) 12 11
C2 S1 Ag1 109.64(18) . 11
C2 S1 Ag1 101.47(19) . .
Ag1 S1 Ag1 70.23(4) 11 .
C1 O1 Ag1 120.7(4) . .
C21 N1 C24 119.2(5) . .
O2 C1 O1 123.1(6) . .
O2 C1 C2 117.3(6) . .
O1 C1 C2 119.6(6) . .
C3 C2 C1 118.2(5) . .
C3 C2 S1 123.6(4) . .
C1 C2 S1 118.2(5) . .
C10 O3 C7 122.6(15) . .
C2 C3 C4 134.0(6) . .
C5 C4 C9 116.3(7) . .
C5 C4 C3 126.6(6) . .
C9 C4 C3 116.9(8) . .
C4 C5 C6 121.4(8) . .
C7 C6 C5 119.8(10) . .
C6 C7 C8 118.5(11) . .
C6 C7 O3 122.7(14) . .
C8 C7 O3 118.7(15) . .
C7 C8 C9 121.8(13) . .
C8 C9 C4 122.0(10) . .
N1 C21 C23 108.4(5) . .
N1 C21 C22 110.5(5) . .
C23 C21 C22 112.6(6) . .
N1 C24 C25 108.1(5) . .
N1 C24 C26 110.8(5) . .
C25 C24 C26 111.0(6) . .

loop_
_geom_bond_atom_site_label_1
_geom_bond_atom_site_label_2
_geom_bond_distance
_geom_bond_site_symmetry_2
Ag1 S1 2.3973(15) 12
Ag1 O1 2.415(4) .
Ag1 S1 2.4752(15) .
Ag1 Ag1 2.8036(6) 12
Ag1 Ag1 2.8036(6) 11
S1 C2 1.761(5) .
S1 Ag1 2.3973(15) 11
O1 C1 1.232(6) .
N1 C21 1.476(7) .
N1 C24 1.486(6) .
C1 O2 1.227(6) .
C1 C2 1.541(7) .
C2 C3 1.331(7) .
O3 C10 1.298(19) .
O3 C7 1.389(13) .
C3 C4 1.439(8) .
C4 C5 1.356(8) .
C4 C9 1.371(9) .
C5 C6 1.386(9) .
C6 C7 1.348(13) .
C7 C8 1.339(15) .
C8 C9 1.330(14) .
C21 C23 1.511(9) .
C21 C22 1.543(8) .
C24 C25 1.515(8) .
C24 C26 1.533(9) .

loop_
_geom_hbond_atom_site_label_D
_geom_hbond_atom_site_label_H
_geom_hbond_atom_site_label_A
_geom_hbond_distance_DH
_geom_hbond_distance_HA
_geom_hbond_distance_DA
_geom_hbond_angle_DHA
_geom_hbond_site_symmetry_A
N1 H1B O1 0.90 1.83 2.712(6) 165.1 10_665
N1 H1A O2 0.90 1.79 2.679(6) 170.8 .
